data_4113662
loop_
_publ_author_name
'Serap Be\,sli'
'Simon J. Coles'
'David B. Davies'
'Robert J. Eaton'
'Michael B. Hursthouse'
'Adem Kili\,c'
'Robert A. Shaw'
'G\"on\"ul Yenilmez \,Cift\,ci'
'Serkan Ye\,silot'

_publ_section_title
;
 Anomalous NMR Behavior of Meso Compounds with Remote Stereogenic Centers
 on Addition of Chiral Shift Reagent or Chiral Solvating Agent
;
_journal_name_full 'Journal of the American Chemical Society'
_journal_page_first 4943
_journal_page_last 4950
_journal_paper_doi 10.1021/ja028871r
_journal_volume 125
_journal_year 2003
_chemical_formula_sum 'C26 H62 Cl4 N14 P6'
_chemical_formula_weight 898.52
_chemical_name_systematic
; 
 ? 
;
_space_group_IT_number 61
_symmetry_cell_setting orthorhombic
_symmetry_space_group_name_Hall '-P 2ac 2ab'
_symmetry_space_group_name_H-M 'P b c a'
_atom_sites_solution_hydrogens geom
_atom_sites_solution_primary direct
_atom_sites_solution_secondary difmap
_audit_creation_method SHELXL-97
_cell_angle_alpha 90.00
_cell_angle_beta 90.00
_cell_angle_gamma 90.00
_cell_formula_units_Z 8
_cell_length_a 21.039(4)
_cell_length_b 9.6447(19)
_cell_length_c 43.486(9)
_cell_measurement_reflns_used 24485
_cell_measurement_temperature 120(2)
_cell_measurement_theta_max 27.48
_cell_measurement_theta_min 2.91
_cell_volume 8824(3)
_computing_cell_refinement 'DENZO & COLLECT'
_computing_data_collection 'DENZO (Otwinowski & Minor, 1997) & COLLECT (Hooft, 1998)'
_computing_data_reduction 'DENZO & COLLECT'
_computing_molecular_graphics 'PLATON (Spek, 1990)'
_computing_structure_refinement 'SHELXL-97 (Sheldrick, 1997)'
_computing_structure_solution 'SHELXS-97 (Sheldrick, 1997)'
_diffrn_ambient_temperature 120(2)
_diffrn_detector_area_resol_mean 9.091
_diffrn_measured_fraction_theta_full 0.933
_diffrn_measured_fraction_theta_max 0.933
_diffrn_measurement_device_type 'Nonius KappaCCD'
_diffrn_measurement_method '\f & \w scans'
_diffrn_radiation_monochromator graphite
_diffrn_radiation_source 'Nonius FR591 rotating anode'
_diffrn_radiation_type MoK\a
_diffrn_radiation_wavelength 0.71073
_diffrn_reflns_av_R_equivalents 0.1666
_diffrn_reflns_av_sigmaI/netI 0.2008
_diffrn_reflns_limit_h_max 27
_diffrn_reflns_limit_h_min -25
_diffrn_reflns_limit_k_max 12
_diffrn_reflns_limit_k_min -12
_diffrn_reflns_limit_l_max 56
_diffrn_reflns_limit_l_min -56
_diffrn_reflns_number 37555
_diffrn_reflns_theta_full 27.49
_diffrn_reflns_theta_max 27.49
_diffrn_reflns_theta_min 2.97
_exptl_absorpt_coefficient_mu 0.524
_exptl_absorpt_correction_T_max 0.9948
_exptl_absorpt_correction_T_min 0.9024
_exptl_absorpt_process_details 'SORTAV (Blessing, 1997)'
_exptl_crystal_colour colourless
_exptl_crystal_density_diffrn 1.353
_exptl_crystal_description blade
_exptl_crystal_F_000 3792
_exptl_crystal_size_max 0.20
_exptl_crystal_size_mid 0.05
_exptl_crystal_size_min 0.01
_refine_diff_density_max 0.787
_refine_diff_density_min -0.445
_refine_diff_density_rms 0.104
_refine_ls_extinction_method none
_refine_ls_goodness_of_fit_ref 0.949
_refine_ls_hydrogen_treatment mixed
_refine_ls_matrix_type full
_refine_ls_number_parameters 518
_refine_ls_number_reflns 9445
_refine_ls_number_restraints 0
_refine_ls_restrained_S_all 0.949
_refine_ls_R_factor_all 0.1789
_refine_ls_R_factor_gt 0.0675
_refine_ls_shift/su_max 0.013
_refine_ls_shift/su_mean 0.001
_refine_ls_structure_factor_coef Fsqd
_refine_ls_weighting_details 'calc w=1/[\s^2^(Fo^2^)+(0.0547P)^2^+0.0000P] where P=(Fo^2^+2Fc^2^)/3'
_refine_ls_weighting_scheme calc
_refine_ls_wR_factor_gt 0.1191
_refine_ls_wR_factor_ref 0.1508
_reflns_number_gt 4479
_reflns_number_total 9445
_reflns_threshold_expression >2\s(I)
_cod_data_source_file ja028871rsi20030205_052527.cif
_cod_data_source_block 1b(meso)
_cod_database_code 4113662

loop_
_symmetry_equiv_pos_as_xyz
'x, y, z'
'-x+1/2, -y, z+1/2'
'-x, y+1/2, -z+1/2'
'x+1/2, -y+1/2, -z'
'-x, -y, -z'
'x-1/2, y, -z-1/2'
'x, -y-1/2, z-1/2'
'-x-1/2, y-1/2, z'

loop_
_atom_site_label
_atom_site_type_symbol
_atom_site_fract_x
_atom_site_fract_y
_atom_site_fract_z
_atom_site_U_iso_or_equiv
_atom_site_adp_type
_atom_site_occupancy
_atom_site_symmetry_multiplicity
_atom_site_calc_flag
_atom_site_refinement_flags
_atom_site_disorder_assembly
_atom_site_disorder_group
C1 C 0.6845(2) 0.6817(5) 0.12771(11) 0.0246(12) Uani 1 1 d . . .
C2 C 0.7475(3) 0.6962(8) 0.14386(13) 0.075(2) Uani 1 1 d . . .
H2A H 0.7781 0.6310 0.1349 0.112 Uiso 1 1 calc R . .
H2B H 0.7421 0.6759 0.1658 0.112 Uiso 1 1 calc R . .
H2C H 0.7633 0.7911 0.1414 0.112 Uiso 1 1 calc R . .
C3 C 0.6377(3) 0.7809(7) 0.14127(13) 0.080(2) Uani 1 1 d . . .
H3A H 0.6560 0.8743 0.1415 0.121 Uiso 1 1 calc R . .
H3B H 0.6275 0.7525 0.1623 0.121 Uiso 1 1 calc R . .
H3C H 0.5988 0.7811 0.1289 0.121 Uiso 1 1 calc R . .
C4 C 0.6606(4) 0.5352(6) 0.13127(14) 0.104(3) Uani 1 1 d . . .
H4A H 0.6193 0.5261 0.1210 0.156 Uiso 1 1 calc R . .
H4B H 0.6558 0.5136 0.1532 0.156 Uiso 1 1 calc R . .
H4C H 0.6910 0.4708 0.1220 0.156 Uiso 1 1 calc R . .
C5 C 0.5256(2) 0.6147(4) 0.05880(11) 0.0184(11) Uani 1 1 d . . .
C6 C 0.5162(2) 0.6789(5) 0.02684(11) 0.0264(13) Uani 1 1 d . . .
H6A H 0.5252 0.7785 0.0278 0.040 Uiso 1 1 calc R . .
H6B H 0.4721 0.6647 0.0202 0.040 Uiso 1 1 calc R . .
H6C H 0.5451 0.6345 0.0122 0.040 Uiso 1 1 calc R . .
C7 C 0.5083(2) 0.4608(4) 0.05746(12) 0.0289(14) Uani 1 1 d . . .
H7A H 0.5344 0.4147 0.0418 0.043 Uiso 1 1 calc R . .
H7B H 0.4633 0.4509 0.0522 0.043 Uiso 1 1 calc R . .
H7C H 0.5162 0.4181 0.0775 0.043 Uiso 1 1 calc R . .
C8 C 0.4839(2) 0.6883(5) 0.08288(11) 0.0259(12) Uani 1 1 d . . .
H8A H 0.4915 0.6472 0.1032 0.039 Uiso 1 1 calc R . .
H8B H 0.4390 0.6773 0.0774 0.039 Uiso 1 1 calc R . .
H8C H 0.4947 0.7871 0.0834 0.039 Uiso 1 1 calc R . .
C9 C 0.8299(2) 0.8821(4) 0.01091(10) 0.0215(12) Uani 1 1 d . . .
H9A H 0.8342 0.7874 0.0194 0.026 Uiso 1 1 calc R . .
H9B H 0.8697 0.9330 0.0153 0.026 Uiso 1 1 calc R . .
C10 C 0.8208(2) 0.8729(5) -0.02346(10) 0.0220(12) Uani 1 1 d . . .
H10A H 0.8570 0.8221 -0.0326 0.026 Uiso 1 1 calc R . .
H10B H 0.8204 0.9676 -0.0322 0.026 Uiso 1 1 calc R . .
C11 C 0.7593(2) 0.7998(5) -0.03191(11) 0.0212(12) Uani 1 1 d . . .
H11A H 0.7554 0.7960 -0.0546 0.025 Uiso 1 1 calc R . .
H11B H 0.7607 0.7033 -0.0241 0.025 Uiso 1 1 calc R . .
C12 C 0.6425(2) 0.8190(4) -0.03195(10) 0.0199(11) Uani 1 1 d . . .
H12A H 0.6069 0.8563 -0.0196 0.024 Uiso 1 1 calc R . .
H12B H 0.6414 0.7166 -0.0305 0.024 Uiso 1 1 calc R . .
C13 C 0.6341(2) 0.8618(4) -0.06540(10) 0.0179(11) Uani 1 1 d . . .
H13A H 0.5931 0.8248 -0.0731 0.021 Uiso 1 1 calc R . .
H13B H 0.6685 0.8202 -0.0779 0.021 Uiso 1 1 calc R . .
C14 C 0.6349(2) 1.0190(4) -0.06962(10) 0.0201(12) Uani 1 1 d . . .
H14A H 0.5951 1.0582 -0.0611 0.024 Uiso 1 1 calc R . .
H14B H 0.6708 1.0581 -0.0577 0.024 Uiso 1 1 calc R . .
C15 C 0.6413(2) 1.0634(5) -0.10313(10) 0.0219(12) Uani 1 1 d . . .
H15A H 0.6044 1.0281 -0.1149 0.026 Uiso 1 1 calc R . .
H15B H 0.6407 1.1659 -0.1043 0.026 Uiso 1 1 calc R . .
C16 C 0.7576(2) 1.0843(5) -0.10614(11) 0.0260(13) Uani 1 1 d . . .
H16A H 0.7583 1.0787 -0.0834 0.031 Uiso 1 1 calc R . .
H16B H 0.7547 1.1834 -0.1119 0.031 Uiso 1 1 calc R . .
C17 C 0.8196(2) 1.0246(5) -0.11878(12) 0.0305(14) Uani 1 1 d . . .
H17A H 0.8560 1.0787 -0.1107 0.037 Uiso 1 1 calc R . .
H17B H 0.8245 0.9275 -0.1118 0.037 Uiso 1 1 calc R . .
C18 C 0.8200(2) 1.0291(5) -0.15357(12) 0.0275(13) Uani 1 1 d . . .
H18A H 0.8170 1.1267 -0.1605 0.033 Uiso 1 1 calc R . .
H18B H 0.8608 0.9911 -0.1612 0.033 Uiso 1 1 calc R . .
C19 C 0.4848(3) 0.7966(7) -0.17122(13) 0.0422(16) Uani 1 1 d . . .
C20 C 0.4295(7) 0.7181(16) -0.1865(3) 0.060(5) Uani 0.496(9) 1 d P A 1
H20A H 0.3932 0.7154 -0.1724 0.091 Uiso 0.496(9) 1 calc PR A 1
H20B H 0.4429 0.6233 -0.1913 0.091 Uiso 0.496(9) 1 calc PR A 1
H20C H 0.4172 0.7656 -0.2055 0.091 Uiso 0.496(9) 1 calc PR A 1
C21 C 0.4736(6) 0.9301(14) -0.1619(3) 0.045(4) Uani 0.496(9) 1 d P A 1
H21A H 0.4455 0.9295 -0.1439 0.067 Uiso 0.496(9) 1 calc PR A 1
H21B H 0.4534 0.9819 -0.1786 0.067 Uiso 0.496(9) 1 calc PR A 1
H21C H 0.5140 0.9745 -0.1564 0.067 Uiso 0.496(9) 1 calc PR A 1
C22 C 0.5022(5) 0.7019(11) -0.1414(2) 0.034(4) Uani 0.496(9) 1 d P A 1
H22A H 0.5391 0.7415 -0.1308 0.052 Uiso 0.496(9) 1 calc PR A 1
H22B H 0.5121 0.6073 -0.1481 0.052 Uiso 0.496(9) 1 calc PR A 1
H22C H 0.4659 0.6999 -0.1273 0.052 Uiso 0.496(9) 1 calc PR A 1
C20' C 0.4399(6) 0.8983(12) -0.1937(3) 0.056(4) Uani 0.504(9) 1 d P A 2
H20D H 0.4002 0.9210 -0.1830 0.084 Uiso 0.504(9) 1 calc PR A 2
H20E H 0.4301 0.8495 -0.2129 0.084 Uiso 0.504(9) 1 calc PR A 2
H20F H 0.4630 0.9840 -0.1984 0.084 Uiso 0.504(9) 1 calc PR A 2
C21' C 0.4963(6) 0.8972(15) -0.1431(3) 0.047(4) Uani 0.504(9) 1 d P A 2
H21D H 0.5098 0.9882 -0.1507 0.071 Uiso 0.504(9) 1 calc PR A 2
H21E H 0.5294 0.8585 -0.1298 0.071 Uiso 0.504(9) 1 calc PR A 2
H21F H 0.4567 0.9072 -0.1314 0.071 Uiso 0.504(9) 1 calc PR A 2
C22' C 0.4490(8) 0.6798(15) -0.1642(4) 0.074(6) Uani 0.504(9) 1 d P A 2
H22D H 0.4747 0.6155 -0.1520 0.111 Uiso 0.504(9) 1 calc PR A 2
H22E H 0.4357 0.6341 -0.1833 0.111 Uiso 0.504(9) 1 calc PR A 2
H22F H 0.4114 0.7072 -0.1524 0.111 Uiso 0.504(9) 1 calc PR A 2
C23 C 0.6404(3) 0.7761(5) -0.25347(11) 0.0343(14) Uani 1 1 d . . .
C24 C 0.6722(3) 0.9043(5) -0.26719(12) 0.0598(19) Uani 1 1 d . . .
H24A H 0.6489 0.9875 -0.2608 0.090 Uiso 1 1 calc R . .
H24B H 0.6718 0.8976 -0.2897 0.090 Uiso 1 1 calc R . .
H24C H 0.7162 0.9102 -0.2599 0.090 Uiso 1 1 calc R . .
C25 C 0.6754(3) 0.6473(5) -0.26429(12) 0.0485(17) Uani 1 1 d . . .
H25A H 0.7204 0.6544 -0.2587 0.073 Uiso 1 1 calc R . .
H25B H 0.6716 0.6392 -0.2867 0.073 Uiso 1 1 calc R . .
H25C H 0.6569 0.5652 -0.2545 0.073 Uiso 1 1 calc R . .
C26 C 0.5718(3) 0.7688(7) -0.26282(13) 0.064(2) Uani 1 1 d . . .
H26A H 0.5526 0.6846 -0.2543 0.096 Uiso 1 1 calc R . .
H26B H 0.5688 0.7666 -0.2853 0.096 Uiso 1 1 calc R . .
H26C H 0.5493 0.8503 -0.2550 0.096 Uiso 1 1 calc R . .
N1 N 0.68632(17) 0.7581(3) 0.03620(8) 0.0146(9) Uani 1 1 d . . .
N2 N 0.60267(17) 0.8882(3) 0.07346(8) 0.0169(9) Uani 1 1 d . . .
N3 N 0.65705(18) 1.0274(3) 0.02542(8) 0.0182(9) Uani 1 1 d . . .
N4 N 0.6947(2) 0.7147(4) 0.09471(9) 0.0212(11) Uani 1 1 d . . .
N5 N 0.59393(19) 0.6226(4) 0.06845(9) 0.0187(11) Uani 1 1 d . . .
N6 N 0.77596(18) 0.9537(4) 0.02634(9) 0.0160(9) Uani 1 1 d . . .
N7 N 0.70347(17) 0.8703(3) -0.01907(8) 0.0146(9) Uani 1 1 d . . .
N8 N 0.70069(18) 1.0116(4) -0.11760(8) 0.0179(9) Uani 1 1 d . . .
N9 N 0.7679(2) 0.9505(4) -0.16664(10) 0.0260(12) Uani 1 1 d . . .
N10 N 0.64779(18) 0.8713(3) -0.16281(8) 0.0199(9) Uani 1 1 d . A .
N11 N 0.58469(19) 1.0202(3) -0.20547(9) 0.0253(10) Uani 1 1 d . A .
N12 N 0.67764(17) 1.1420(3) -0.17071(9) 0.0204(10) Uani 1 1 d . A .
N13 N 0.5413(2) 0.7748(4) -0.19017(10) 0.0296(12) Uani 1 1 d . A .
N14 N 0.6463(2) 0.7780(5) -0.21954(10) 0.0289(12) Uani 1 1 d . A .
P1 P 0.70380(6) 0.89862(12) 0.01856(3) 0.0163(3) Uani 1 1 d . . .
P2 P 0.64469(6) 0.75055(11) 0.06715(3) 0.0157(3) Uani 1 1 d . . .
P3 P 0.61106(6) 1.02178(11) 0.05374(3) 0.0172(3) Uani 1 1 d . . .
P4 P 0.69577(6) 0.99195(12) -0.15559(3) 0.0197(3) Uani 1 1 d . . .
P5 P 0.60574(7) 0.86764(12) -0.19371(3) 0.0238(3) Uani 1 1 d . . .
P6 P 0.61913(7) 1.15234(12) -0.19284(3) 0.0255(4) Uani 1 1 d . . .
Cl1 Cl 0.63292(6) 1.18341(11) 0.08232(3) 0.0259(3) Uani 1 1 d . . .
Cl2 Cl 0.52491(6) 1.08799(12) 0.03960(3) 0.0283(3) Uani 1 1 d . . .
Cl3 Cl 0.55162(7) 1.27478(13) -0.17277(4) 0.0448(4) Uani 1 1 d . A .
Cl4 Cl 0.64274(7) 1.27689(13) -0.22826(3) 0.0453(4) Uani 1 1 d . A .
H5N H 0.608(2) 0.554(4) 0.0685(10) 0.003(13) Uiso 1 1 d . . .
H6N H 0.7856(17) 1.051(4) 0.0233(8) 0.001(10) Uiso 1 1 d . . .
H9N H 0.7722(19) 0.871(4) -0.1648(9) 0.006(13) Uiso 1 1 d . . .
H13N H 0.550(2) 0.691(5) -0.1950(12) 0.050(19) Uiso 1 1 d . . .
H4N H 0.7292(19) 0.708(4) 0.0869(10) 0.006(14) Uiso 1 1 d . . .
H14N H 0.679(2) 0.771(5) -0.2139(11) 0.010(16) Uiso 1 1 d . . .

loop_
_atom_site_aniso_label
_atom_site_aniso_U_11
_atom_site_aniso_U_22
_atom_site_aniso_U_33
_atom_site_aniso_U_23
_atom_site_aniso_U_13
_atom_site_aniso_U_12
C1 0.031(4) 0.026(3) 0.016(3) 0.005(2) 0.002(3) 0.001(3)
C2 0.031(4) 0.166(7) 0.028(4) 0.032(4) -0.012(3) -0.007(4)
C3 0.090(6) 0.128(6) 0.023(4) 0.011(4) 0.010(4) 0.058(5)
C4 0.226(10) 0.057(4) 0.029(4) 0.029(3) -0.028(5) -0.071(5)
C5 0.010(3) 0.022(3) 0.023(3) -0.001(2) -0.001(2) -0.003(2)
C6 0.021(3) 0.031(3) 0.027(3) 0.003(2) 0.001(3) -0.002(2)
C7 0.018(3) 0.021(3) 0.048(4) 0.007(3) -0.005(3) -0.007(2)
C8 0.017(3) 0.035(3) 0.025(3) -0.004(2) 0.004(3) 0.001(2)
C9 0.018(3) 0.020(3) 0.027(3) -0.001(2) -0.002(2) -0.001(2)
C10 0.013(3) 0.028(3) 0.024(3) -0.002(2) 0.006(2) 0.001(2)
C11 0.017(3) 0.027(3) 0.020(3) -0.007(2) 0.001(2) 0.003(2)
C12 0.017(3) 0.023(3) 0.020(3) 0.003(2) -0.004(2) -0.003(2)
C13 0.013(3) 0.021(2) 0.019(3) -0.003(2) 0.000(2) -0.003(2)
C14 0.024(3) 0.019(2) 0.017(3) 0.003(2) -0.001(2) 0.006(2)
C15 0.023(3) 0.022(3) 0.021(3) 0.001(2) -0.001(2) 0.008(2)
C16 0.027(3) 0.024(3) 0.027(3) -0.003(2) -0.006(3) 0.002(2)
C17 0.031(4) 0.019(3) 0.041(4) -0.003(2) -0.004(3) -0.001(2)
C18 0.024(3) 0.026(3) 0.033(3) 0.002(2) 0.008(3) 0.000(2)
C19 0.031(4) 0.065(4) 0.030(4) -0.002(3) 0.007(3) -0.019(3)
C20 0.038(10) 0.106(13) 0.037(9) 0.013(8) 0.003(7) -0.034(9)
C21 0.024(9) 0.061(9) 0.051(11) 0.007(8) 0.012(8) 0.010(7)
C22 0.030(8) 0.048(7) 0.025(7) 0.008(6) 0.018(6) 0.000(6)
C20' 0.047(9) 0.062(9) 0.060(10) -0.003(7) -0.005(7) 0.015(7)
C21' 0.017(8) 0.089(11) 0.036(9) -0.005(8) 0.011(6) 0.003(7)
C22' 0.075(13) 0.070(10) 0.076(14) -0.008(10) 0.024(12) -0.038(9)
C23 0.048(4) 0.040(3) 0.015(3) -0.006(2) -0.004(3) 0.008(3)
C24 0.103(6) 0.050(4) 0.026(4) 0.001(3) 0.004(4) 0.009(4)
C25 0.075(5) 0.042(3) 0.028(3) -0.007(3) 0.001(3) -0.001(3)
C26 0.056(5) 0.111(6) 0.025(4) -0.019(4) -0.009(3) 0.001(4)
N1 0.014(2) 0.0163(19) 0.014(2) 0.0008(16) 0.0027(18) -0.0001(17)
N2 0.016(2) 0.0133(19) 0.022(2) -0.0030(17) 0.0062(19) 0.0018(17)
N3 0.023(3) 0.014(2) 0.018(2) -0.0019(16) 0.0063(19) 0.0010(18)
N4 0.014(3) 0.031(3) 0.018(2) 0.0060(19) 0.005(2) 0.004(2)
N5 0.018(3) 0.012(2) 0.026(2) -0.001(2) 0.000(2) 0.002(2)
N6 0.015(3) 0.011(2) 0.021(2) -0.0006(18) -0.0017(19) -0.0035(18)
N7 0.010(2) 0.017(2) 0.016(2) 0.0004(17) 0.0001(18) -0.0007(17)
N8 0.018(3) 0.024(2) 0.012(2) -0.0004(17) -0.0012(19) 0.0006(19)
N9 0.030(3) 0.015(2) 0.033(3) 0.006(2) 0.009(2) 0.000(2)
N10 0.027(3) 0.017(2) 0.016(2) 0.0044(17) -0.0015(19) -0.0032(19)
N11 0.031(3) 0.019(2) 0.026(2) 0.0001(19) -0.004(2) -0.0045(19)
N12 0.020(2) 0.019(2) 0.022(2) 0.0037(18) -0.0057(19) -0.0042(19)
N13 0.023(3) 0.025(3) 0.041(3) 0.003(2) 0.002(2) -0.011(2)
N14 0.027(3) 0.039(3) 0.021(3) -0.005(2) -0.004(3) -0.001(3)
P1 0.0189(8) 0.0145(6) 0.0155(7) 0.0006(5) -0.0002(6) 0.0016(6)
P2 0.0149(8) 0.0172(6) 0.0149(6) 0.0009(5) 0.0007(6) 0.0017(6)
P3 0.0178(8) 0.0148(6) 0.0191(7) -0.0023(5) 0.0012(6) 0.0019(6)
P4 0.0268(9) 0.0168(7) 0.0154(7) 0.0016(6) -0.0004(6) 0.0010(6)
P5 0.0293(9) 0.0213(7) 0.0209(7) 0.0007(6) -0.0003(7) -0.0040(6)
P6 0.0307(9) 0.0207(7) 0.0250(8) 0.0027(6) -0.0041(7) 0.0000(6)
Cl1 0.0288(8) 0.0240(6) 0.0249(7) -0.0078(5) 0.0022(6) -0.0012(6)
Cl2 0.0202(8) 0.0248(7) 0.0397(8) 0.0020(6) -0.0046(6) 0.0036(6)
Cl3 0.0296(9) 0.0361(8) 0.0686(11) -0.0158(7) -0.0087(8) 0.0077(7)
Cl4 0.0689(12) 0.0363(8) 0.0308(8) 0.0176(6) -0.0181(8) -0.0164(8)

loop_
_atom_type_symbol
_atom_type_description
_atom_type_scat_dispersion_real
_atom_type_scat_dispersion_imag
_atom_type_scat_source
C C 0.0033 0.0016 'International Tables Vol C Tables 4.2.6.8 and 6.1.1.4'
H H 0.0000 0.0000 'International Tables Vol C Tables 4.2.6.8 and 6.1.1.4'
N N 0.0061 0.0033 'International Tables Vol C Tables 4.2.6.8 and 6.1.1.4'
P P 0.1023 0.0942 'International Tables Vol C Tables 4.2.6.8 and 6.1.1.4'
Cl Cl 0.1484 0.1585 'International Tables Vol C Tables 4.2.6.8 and 6.1.1.4'

loop_
_geom_angle_atom_site_label_1
_geom_angle_atom_site_label_2
_geom_angle_atom_site_label_3
_geom_angle
N4 C1 C3 109.8(4)
N4 C1 C2 107.7(4)
C3 C1 C2 109.6(5)
N4 C1 C4 110.4(4)
C3 C1 C4 109.8(6)
C2 C1 C4 109.5(5)
C1 C2 H2A 109.5
C1 C2 H2B 109.5
H2A C2 H2B 109.5
C1 C2 H2C 109.5
H2A C2 H2C 109.5
H2B C2 H2C 109.5
C1 C3 H3A 109.5
C1 C3 H3B 109.5
H3A C3 H3B 109.5
C1 C3 H3C 109.5
H3A C3 H3C 109.5
H3B C3 H3C 109.5
C1 C4 H4A 109.5
C1 C4 H4B 109.5
H4A C4 H4B 109.5
C1 C4 H4C 109.5
H4A C4 H4C 109.5
H4B C4 H4C 109.5
N5 C5 C7 106.8(3)
N5 C5 C6 110.9(4)
C7 C5 C6 109.0(4)
N5 C5 C8 109.4(4)
C7 C5 C8 109.7(4)
C6 C5 C8 110.9(4)
C5 C6 H6A 109.5
C5 C6 H6B 109.5
H6A C6 H6B 109.5
C5 C6 H6C 109.5
H6A C6 H6C 109.5
H6B C6 H6C 109.5
C5 C7 H7A 109.5
C5 C7 H7B 109.5
H7A C7 H7B 109.5
C5 C7 H7C 109.5
H7A C7 H7C 109.5
H7B C7 H7C 109.5
C5 C8 H8A 109.5
C5 C8 H8B 109.5
H8A C8 H8B 109.5
C5 C8 H8C 109.5
H8A C8 H8C 109.5
H8B C8 H8C 109.5
N6 C9 C10 112.1(4)
N6 C9 H9A 109.2
C10 C9 H9A 109.2
N6 C9 H9B 109.2
C10 C9 H9B 109.2
H9A C9 H9B 107.9
C9 C10 C11 112.0(4)
C9 C10 H10A 109.2
C11 C10 H10A 109.2
C9 C10 H10B 109.2
C11 C10 H10B 109.2
H10A C10 H10B 107.9
N7 C11 C10 112.0(4)
N7 C11 H11A 109.2
C10 C11 H11A 109.2
N7 C11 H11B 109.2
C10 C11 H11B 109.2
H11A C11 H11B 107.9
N7 C12 C13 111.8(4)
N7 C12 H12A 109.2
C13 C12 H12A 109.2
N7 C12 H12B 109.2
C13 C12 H12B 109.2
H12A C12 H12B 107.9
C12 C13 C14 112.5(3)
C12 C13 H13A 109.1
C14 C13 H13A 109.1
C12 C13 H13B 109.1
C14 C13 H13B 109.1
H13A C13 H13B 107.8
C15 C14 C13 113.2(4)
C15 C14 H14A 108.9
C13 C14 H14A 108.9
C15 C14 H14B 108.9
C13 C14 H14B 108.9
H14A C14 H14B 107.7
N8 C15 C14 112.7(4)
N8 C15 H15A 109.1
C14 C15 H15A 109.1
N8 C15 H15B 109.1
C14 C15 H15B 109.1
H15A C15 H15B 107.8
N8 C16 C17 113.1(4)
N8 C16 H16A 109.0
C17 C16 H16A 109.0
N8 C16 H16B 109.0
C17 C16 H16B 109.0
H16A C16 H16B 107.8
C18 C17 C16 110.7(4)
C18 C17 H17A 109.5
C16 C17 H17A 109.5
C18 C17 H17B 109.5
C16 C17 H17B 109.5
H17A C17 H17B 108.1
N9 C18 C17 111.9(4)
N9 C18 H18A 109.2
C17 C18 H18A 109.2
N9 C18 H18B 109.2
C17 C18 H18B 109.2
H18A C18 H18B 107.9
C21 C19 C22' 127.2(9)
C21 C19 N13 116.2(7)
C22' C19 N13 116.6(8)
C21 C19 C20 117.4(10)
C22' C19 C20 44.4(7)
N13 C19 C20 107.5(7)
C21 C19 C21' 38.8(6)
C22' C19 C21' 114.2(9)
N13 C19 C21' 113.6(6)
C20 C19 C21' 138.7(9)
C21 C19 C22 109.3(8)
C22' C19 C22 59.4(8)
N13 C19 C22 100.7(5)
C20 C19 C22 103.7(8)
C21' C19 C22 72.1(7)
C21 C19 C20' 61.8(8)
C22' C19 C20' 107.3(10)
N13 C19 C20' 102.3(6)
C20 C19 C20' 67.1(7)
C21' C19 C20' 100.3(8)
C22 C19 C20' 156.9(7)
C19 C20 H20A 109.5
C19 C20 H20B 109.5
C19 C20 H20C 109.5
C19 C21 H21A 109.5
C19 C21 H21B 109.5
C19 C21 H21C 109.5
C19 C22 H22A 109.5
C19 C22 H22B 109.5
C19 C22 H22C 109.5
C19 C20' H20D 109.5
C19 C20' H20E 109.5
H20D C20' H20E 109.5
C19 C20' H20F 109.5
H20D C20' H20F 109.5
H20E C20' H20F 109.5
C19 C21' H21D 109.5
C19 C21' H21E 109.5
H21D C21' H21E 109.5
C19 C21' H21F 109.5
H21D C21' H21F 109.5
H21E C21' H21F 109.5
C19 C22' H22D 109.5
C19 C22' H22E 109.5
H22D C22' H22E 109.5
C19 C22' H22F 109.5
H22D C22' H22F 109.5
H22E C22' H22F 109.5
N14 C23 C26 110.5(5)
N14 C23 C25 106.2(4)
C26 C23 C25 110.1(5)
N14 C23 C24 110.1(4)
C26 C23 C24 110.6(5)
C25 C23 C24 109.2(5)
C23 C24 H24A 109.5
C23 C24 H24B 109.5
H24A C24 H24B 109.5
C23 C24 H24C 109.5
H24A C24 H24C 109.5
H24B C24 H24C 109.5
C23 C25 H25A 109.5
C23 C25 H25B 109.5
H25A C25 H25B 109.5
C23 C25 H25C 109.5
H25A C25 H25C 109.5
H25B C25 H25C 109.5
C23 C26 H26A 109.5
C23 C26 H26B 109.5
H26A C26 H26B 109.5
C23 C26 H26C 109.5
H26A C26 H26C 109.5
H26B C26 H26C 109.5
P1 N1 P2 124.4(2)
P3 N2 P2 121.5(2)
P3 N3 P1 119.7(2)
C1 N4 P2 131.5(4)
C1 N4 H4N 121(3)
P2 N4 H4N 107(3)
C5 N5 P2 131.0(3)
C5 N5 H5N 110(3)
P2 N5 H5N 115(3)
C9 N6 P1 117.5(3)
C9 N6 H6N 103(2)
P1 N6 H6N 119(2)
C11 N7 C12 113.2(3)
C11 N7 P1 116.6(3)
C12 N7 P1 115.5(3)
C16 N8 C15 112.3(3)
C16 N8 P4 116.1(3)
C15 N8 P4 114.0(3)
C18 N9 P4 117.2(3)
C18 N9 H9N 113(3)
P4 N9 H9N 109(3)
P4 N10 P5 122.4(2)
P6 N11 P5 120.1(3)
P6 N12 P4 119.2(2)
C19 N13 P5 130.5(4)
C19 N13 H13N 116(4)
P5 N13 H13N 109(4)
C23 N14 P5 129.8(4)
C23 N14 H14N 114(4)
P5 N14 H14N 108(4)
N1 P1 N3 115.07(19)
N1 P1 N6 112.8(2)
N3 P1 N6 106.04(19)
N1 P1 N7 109.41(18)
N3 P1 N7 107.87(19)
N6 P1 N7 105.07(19)
N1 P2 N2 113.75(18)
N1 P2 N5 114.8(2)
N2 P2 N5 104.9(2)
N1 P2 N4 105.8(2)
N2 P2 N4 113.7(2)
N5 P2 N4 103.7(2)
N2 P3 N3 122.08(19)
N2 P3 Cl2 109.13(15)
N3 P3 Cl2 107.71(16)
N2 P3 Cl1 108.75(15)
N3 P3 Cl1 108.19(14)
Cl2 P3 Cl1 98.39(7)
N10 P4 N12 115.16(19)
N10 P4 N9 110.8(2)
N12 P4 N9 108.3(2)
N10 P4 N8 108.78(19)
N12 P4 N8 108.24(19)
N9 P4 N8 105.1(2)
N10 P5 N11 113.21(19)
N10 P5 N13 113.0(2)
N11 P5 N13 107.5(2)
N10 P5 N14 107.2(2)
N11 P5 N14 113.7(2)
N13 P5 N14 101.9(2)
N12 P6 N11 121.8(2)
N12 P6 Cl4 108.30(15)
N11 P6 Cl4 109.34(16)
N12 P6 Cl3 108.73(16)
N11 P6 Cl3 107.38(16)
Cl4 P6 Cl3 98.82(8)

loop_
_geom_bond_atom_site_label_1
_geom_bond_atom_site_label_2
_geom_bond_distance
C1 N4 1.485(6)
C1 C3 1.495(7)
C1 C2 1.506(7)
C1 C4 1.508(6)
C2 H2A 0.9800
C2 H2B 0.9800
C2 H2C 0.9800
C3 H3A 0.9800
C3 H3B 0.9800
C3 H3C 0.9800
C4 H4A 0.9800
C4 H4B 0.9800
C4 H4C 0.9800
C5 N5 1.499(6)
C5 C7 1.530(6)
C5 C6 1.535(6)
C5 C8 1.539(6)
C6 H6A 0.9800
C6 H6B 0.9800
C6 H6C 0.9800
C7 H7A 0.9800
C7 H7B 0.9800
C7 H7C 0.9800
C8 H8A 0.9800
C8 H8B 0.9800
C8 H8C 0.9800
C9 N6 1.488(5)
C9 C10 1.510(6)
C9 H9A 0.9900
C9 H9B 0.9900
C10 C11 1.518(6)
C10 H10A 0.9900
C10 H10B 0.9900
C11 N7 1.468(5)
C11 H11A 0.9900
C11 H11B 0.9900
C12 N7 1.484(5)
C12 C13 1.522(6)
C12 H12A 0.9900
C12 H12B 0.9900
C13 C14 1.528(5)
C13 H13A 0.9900
C13 H13B 0.9900
C14 C15 1.524(6)
C14 H14A 0.9900
C14 H14B 0.9900
C15 N8 1.485(5)
C15 H15A 0.9900
C15 H15B 0.9900
C16 N8 1.474(5)
C16 C17 1.529(6)
C16 H16A 0.9900
C16 H16B 0.9900
C17 C18 1.514(7)
C17 H17A 0.9900
C17 H17B 0.9900
C18 N9 1.449(6)
C18 H18A 0.9900
C18 H18B 0.9900
C19 C21 1.370(13)
C19 C22' 1.390(13)
C19 N13 1.461(7)
C19 C20 1.538(14)
C19 C21' 1.580(14)
C19 C22 1.630(11)
C19 C20' 1.677(12)
C20 H20A 0.9800
C20 H20B 0.9800
C20 H20C 0.9800
C21 H21A 0.9800
C21 H21B 0.9800
C21 H21C 0.9800
C22 H22A 0.9800
C22 H22B 0.9800
C22 H22C 0.9800
C20' H20D 0.9800
C20' H20E 0.9800
C20' H20F 0.9800
C21' H21D 0.9800
C21' H21E 0.9800
C21' H21F 0.9800
C22' H22D 0.9800
C22' H22E 0.9800
C22' H22F 0.9800
C23 N14 1.480(6)
C23 C26 1.501(8)
C23 C25 1.519(7)
C23 C24 1.527(7)
C24 H24A 0.9800
C24 H24B 0.9800
C24 H24C 0.9800
C25 H25A 0.9800
C25 H25B 0.9800
C25 H25C 0.9800
C26 H26A 0.9800
C26 H26B 0.9800
C26 H26C 0.9800
N1 P1 1.600(3)
N1 P2 1.607(4)
N2 P3 1.558(3)
N2 P2 1.618(3)
N3 P3 1.567(4)
N3 P1 1.612(4)
N4 P2 1.632(4)
N4 H4N 0.80(4)
N5 P2 1.633(4)
N5 H5N 0.72(3)
N6 P1 1.644(4)
N6 H6N 0.96(3)
N7 P1 1.659(4)
N8 P4 1.666(4)
N9 P4 1.642(4)
N9 H9N 0.77(4)
N10 P4 1.572(4)
N10 P5 1.609(4)
N11 P6 1.566(4)
N11 P5 1.619(4)
N12 P6 1.566(4)
N12 P4 1.634(4)
N13 P5 1.633(4)
N13 H13N 0.86(5)
N14 P5 1.654(5)
N14 H14N 0.73(4)
P3 Cl2 2.0179(18)
P3 Cl1 2.0459(16)
P6 Cl4 2.0155(18)
P6 Cl3 2.0430(19)

loop_
_geom_torsion_atom_site_label_1
_geom_torsion_atom_site_label_2
_geom_torsion_atom_site_label_3
_geom_torsion_atom_site_label_4
_geom_torsion
N6 C9 C10 C11 -57.1(5)
C9 C10 C11 N7 59.0(5)
N7 C12 C13 C14 -59.3(5)
C12 C13 C14 C15 167.2(4)
C13 C14 C15 N8 -59.9(5)
N8 C16 C17 C18 57.8(5)
C16 C17 C18 N9 -59.6(5)
C3 C1 N4 P2 -45.4(6)
C2 C1 N4 P2 -164.8(4)
C4 C1 N4 P2 75.8(6)
C7 C5 N5 P2 165.1(4)
C6 C5 N5 P2 46.5(5)
C8 C5 N5 P2 -76.2(5)
C10 C9 N6 P1 51.3(5)
C10 C11 N7 C12 168.3(4)
C10 C11 N7 P1 -54.1(5)
C13 C12 N7 C11 -70.1(5)
C13 C12 N7 P1 151.8(3)
C17 C16 N8 C15 175.3(4)
C17 C16 N8 P4 -51.1(5)
C14 C15 N8 C16 -72.0(5)
C14 C15 N8 P4 153.4(3)
C17 C18 N9 P4 56.1(5)
C21 C19 N13 P5 22.1(11)
C22' C19 N13 P5 -156.8(9)
C20 C19 N13 P5 156.0(7)
C21' C19 N13 P5 -20.8(10)
C22 C19 N13 P5 -95.8(6)
C20' C19 N13 P5 86.4(7)
C26 C23 N14 P5 -44.7(7)
C25 C23 N14 P5 -164.1(4)
C24 C23 N14 P5 77.8(6)
P2 N1 P1 N3 -22.2(3)
P2 N1 P1 N6 99.6(3)
P2 N1 P1 N7 -143.8(3)
P3 N3 P1 N1 15.6(3)
P3 N3 P1 N6 -109.8(3)
P3 N3 P1 N7 138.1(2)
C9 N6 P1 N1 77.3(4)
C9 N6 P1 N3 -155.9(3)
C9 N6 P1 N7 -41.9(4)
C11 N7 P1 N1 -78.0(3)
C12 N7 P1 N1 58.6(3)
C11 N7 P1 N3 156.1(3)
C12 N7 P1 N3 -67.2(3)
C11 N7 P1 N6 43.3(3)
C12 N7 P1 N6 180.0(3)
P1 N1 P2 N2 18.7(3)
P1 N1 P2 N5 139.5(3)
P1 N1 P2 N4 -106.8(3)
P3 N2 P2 N1 -8.9(3)
P3 N2 P2 N5 -135.2(3)
P3 N2 P2 N4 112.3(3)
C5 N5 P2 N1 -91.3(4)
C5 N5 P2 N2 34.3(5)
C5 N5 P2 N4 153.7(4)
C1 N4 P2 N1 -173.4(4)
C1 N4 P2 N2 61.1(5)
C1 N4 P2 N5 -52.2(5)
P2 N2 P3 N3 4.2(4)
P2 N2 P3 Cl2 130.9(2)
P2 N2 P3 Cl1 -122.8(2)
P1 N3 P3 N2 -7.6(4)
P1 N3 P3 Cl2 -135.0(2)
P1 N3 P3 Cl1 119.6(2)
P5 N10 P4 N12 28.3(3)
P5 N10 P4 N9 -95.0(3)
P5 N10 P4 N8 150.0(2)
P6 N12 P4 N10 -5.0(3)
P6 N12 P4 N9 119.6(3)
P6 N12 P4 N8 -126.9(3)
C18 N9 P4 N10 -161.6(3)
C18 N9 P4 N12 71.2(4)
C18 N9 P4 N8 -44.3(4)
C16 N8 P4 N10 160.1(3)
C15 N8 P4 N10 -67.1(3)
C16 N8 P4 N12 -74.1(3)
C15 N8 P4 N12 58.7(3)
C16 N8 P4 N9 41.4(3)
C15 N8 P4 N9 174.2(3)
P4 N10 P5 N11 -33.8(3)
P4 N10 P5 N13 -156.3(3)
P4 N10 P5 N14 92.4(3)
P6 N11 P5 N10 16.2(4)
P6 N11 P5 N13 141.7(3)
P6 N11 P5 N14 -106.4(3)
C19 N13 P5 N10 66.4(5)
C19 N13 P5 N11 -59.2(5)
C19 N13 P5 N14 -179.0(5)
C23 N14 P5 N10 -159.8(5)
C23 N14 P5 N11 -34.0(6)
C23 N14 P5 N13 81.3(5)
P4 N12 P6 N11 -10.9(4)
P4 N12 P6 Cl4 -138.9(2)
P4 N12 P6 Cl3 114.7(2)
P5 N11 P6 N12 4.7(4)
P5 N11 P6 Cl4 132.3(2)
P5 N11 P6 Cl3 -121.4(2)
